data_7228131
loop_
_publ_author_name
'Mapp, Lucy K.'
'Coles, Simon'
'Aitipamula, Srinivasulu'

_publ_section_title
;
 Novel solid forms of lonidamine: crystal structures and physicochemical
 properties
;
_journal_name_full CrystEngComm
_journal_paper_doi 10.1039/C7CE00651A
_journal_year 2017
_chemical_formula_moiety 'C15 H9.5 Cl2 N2 O2, C15 H9 Cl2 N2 O2, C3 H5 N2, C3 H4.5 N2'
_chemical_formula_sum 'C36 H28 Cl4 N8 O4'
_chemical_formula_weight 778.46
_space_group_crystal_system triclinic
_space_group_IT_number 2
_space_group_name_Hall '-P 1'
_space_group_name_H-M_alt 'P -1'
_atom_sites_solution_hydrogens mixed
_atom_sites_solution_primary direct
_audit_creation_date 2017-02-09data_
_audit_creation_method
;
Olex2 1.2-alpha
(compiled 2017.02.06 svn.r3384 for OlexSys, GUI svn.r5312)
;
_audit_update_record
;
2017-02-09 deposited with the CCDC.
2017-04-27 downloaded from the CCDC.
;
_cell_angle_alpha 88.224(4)
_cell_angle_beta 76.212(5)
_cell_angle_gamma 84.969(4)
_cell_formula_units_Z 2
_cell_length_a 10.0605(5)
_cell_length_b 11.0252(6)
_cell_length_c 16.3298(10)
_cell_measurement_reflns_used 8129
_cell_measurement_temperature 100(2)
_cell_measurement_theta_max 29.7870
_cell_measurement_theta_min 2.1310
_cell_volume 1752.22(17)
_computing_cell_refinement 'CrysAlisPro 1.171.38.41 (Rigaku OD, 2015)'
_computing_data_collection 'CrystalClear-SM Expert 3.1 b27 (Rigaku, 2013)'
_computing_data_reduction 'CrysAlisPro 1.171.38.41 (Rigaku OD, 2015)'
_computing_molecular_graphics 'Olex2 (Dolomanov et al., 2009)'
_computing_publication_material 'Olex2 (Dolomanov et al., 2009)'
_computing_structure_refinement 'ShelXL (Sheldrick, 2015)'
_computing_structure_solution 'ShelXT (Sheldrick, 2015)'
_diffrn_ambient_temperature 100(2)
_diffrn_detector 'CCD area detector'
_diffrn_detector_area_resol_mean 28.5714
_diffrn_detector_type 'Rigaku HG Saturn724+ (2x2 bin mode)'
_diffrn_measured_fraction_theta_full 0.999
_diffrn_measured_fraction_theta_max 0.999
_diffrn_measurement_details
;
List of Runs (angles in degrees, time in seconds):

  # Type    Start    End  Width  t~exp~   \w     \q     \k     \f   Frames
#--------------------------------------------------------------------------
  1  \w    -27.00  73.00   1.00  100.00    --  -17.00  72.00  30.00  100
  2  \w    -69.00  22.00   1.00  100.00    --  -17.00 -72.00 -90.00   91
  3  \w    -68.00  22.00   1.00  100.00    --  -17.00 -72.00  90.00   90
  4  \w    -54.00  23.00   1.00  100.00    --  -17.00   0.00  60.00   77
  5  \w    -32.00 -16.00   1.00  100.00    --  -17.00  54.00-120.00   16
  6  \w    -31.00  73.00   1.00  100.00    --  -17.00  72.00 120.00  104
  7  \w    -69.00  15.00   1.00  100.00    --  -17.00 -72.00   0.00   84
;
_diffrn_measurement_device 'four-circle \k goniometer'
_diffrn_measurement_device_type
'Rigaku FRE+ equipped with VHF Varimax confocal mirrors and an AFC10 goniometer and HG Saturn 724+ detector'
_diffrn_measurement_method 'profile data from \w-scans'
_diffrn_measurement_specimen_support 'MiTeGen MicroLoop'
_diffrn_orient_matrix_type 'CrysAlisPro convention (1999,Acta A55,543-557)'
_diffrn_orient_matrix_UB_11 -0.0438142000
_diffrn_orient_matrix_UB_12 0.0532728000
_diffrn_orient_matrix_UB_13 -0.0026151000
_diffrn_orient_matrix_UB_21 0.0283301000
_diffrn_orient_matrix_UB_22 0.0291238000
_diffrn_orient_matrix_UB_23 0.0292600000
_diffrn_orient_matrix_UB_31 0.0508344000
_diffrn_orient_matrix_UB_32 0.0220286000
_diffrn_orient_matrix_UB_33 -0.0337273000
_diffrn_radiation_collimation 0.2
_diffrn_radiation_monochromator 'Confocal mirrors, VHF Varimax'
_diffrn_radiation_probe x-ray
_diffrn_radiation_type MoK\a
_diffrn_radiation_wavelength 0.71073
_diffrn_radiation_xray_symbol K-L~3~
_diffrn_reflns_av_R_equivalents 0.0464
_diffrn_reflns_av_unetI/netI 0.0497
_diffrn_reflns_Laue_measured_fraction_full 0.999
_diffrn_reflns_Laue_measured_fraction_max 0.999
_diffrn_reflns_limit_h_max 13
_diffrn_reflns_limit_h_min -13
_diffrn_reflns_limit_k_max 14
_diffrn_reflns_limit_k_min -14
_diffrn_reflns_limit_l_max 21
_diffrn_reflns_limit_l_min -19
_diffrn_reflns_number 21522
_diffrn_reflns_point_group_measured_fraction_full 0.999
_diffrn_reflns_point_group_measured_fraction_max 0.999
_diffrn_reflns_theta_full 25.242
_diffrn_reflns_theta_max 27.484
_diffrn_reflns_theta_min 2.180
_diffrn_source 'Rotating Anode'
_diffrn_source_current 55.0
_diffrn_source_power 2.475
_diffrn_source_target Mo
_diffrn_source_type 'Rigaku FRE+'
_diffrn_source_voltage 45.0
_exptl_absorpt_coefficient_mu 0.392
_exptl_absorpt_correction_T_max 1.00000
_exptl_absorpt_correction_T_min 0.68643
_exptl_absorpt_correction_type multi-scan
_exptl_absorpt_process_details
'CrysAlisPro 1.171.38.41 (Rigaku Oxford Diffraction, 2015) Empirical absorption correction using spherical harmonics, implemented in SCALE3 ABSPACK scaling algorithm.'
_exptl_crystal_colour colourless
_exptl_crystal_colour_primary colourless
_exptl_crystal_density_diffrn 1.475
_exptl_crystal_description chip
_exptl_crystal_F_000 800
_exptl_crystal_size_max 0.05
_exptl_crystal_size_mid 0.05
_exptl_crystal_size_min 0.01
_refine_diff_density_max 0.370
_refine_diff_density_min -0.377
_refine_diff_density_rms 0.067
_refine_ls_extinction_method none
_refine_ls_goodness_of_fit_ref 1.042
_refine_ls_hydrogen_treatment mixed
_refine_ls_matrix_type full
_refine_ls_number_parameters 527
_refine_ls_number_reflns 8029
_refine_ls_number_restraints 60
_refine_ls_restrained_S_all 1.039
_refine_ls_R_factor_all 0.0833
_refine_ls_R_factor_gt 0.0553
_refine_ls_shift/su_max 0.000
_refine_ls_shift/su_mean 0.000
_refine_ls_structure_factor_coef Fsqd
_refine_ls_weighting_details 'w=1/[\s^2^(Fo^2^)+(0.0789P)^2^+0.4823P] where P=(Fo^2^+2Fc^2^)/3'
_refine_ls_weighting_scheme calc
_refine_ls_wR_factor_gt 0.1378
_refine_ls_wR_factor_ref 0.1521
_reflns_Friedel_coverage 0.000
_reflns_number_gt 5735
_reflns_number_total 8029
_reflns_threshold_expression 'I > 2\s(I)'
_cod_data_source_file c7ce00651a2.cif
_cod_data_source_block LON-IMID_1-1
_cod_original_cell_volume 1752.21(17)
_cod_database_code 7228131
_shelx_shelxl_version_number 2014/7
_chemical_oxdiff_formula 'C33 H27 N6 O4 Cl4'
_shelx_space_group_comment
;
The symmetry employed for this shelxl refinement is uniquely defined
by the following loop, which should always be used as a source of
symmetry information in preference to the above space-group names.
They are only intended as comments.
;
_cell_oxdiff_angle_alpha 88.224(4)
_cell_oxdiff_angle_beta 76.212(5)
_cell_oxdiff_angle_gamma 84.969(4)
_cell_oxdiff_length_a 10.0605(5)
_cell_oxdiff_length_b 11.0252(6)
_cell_oxdiff_length_c 16.3298(10)
_cell_oxdiff_measurement_reflns_used 8129
_cell_oxdiff_volume 1752.21(17)
_reflns_odcompleteness_completeness 99.90
_reflns_odcompleteness_iscentric 1
_reflns_odcompleteness_theta 27.42
_olex2_refinement_description
;
1. Fixed Uiso
 At 1.2 times of:
  All C(H) groups, All C(H,H) groups, All N(H) groups
2. Rigid body (RIGU) restrains
 N45A, H45A, N46A, H46A, C45A, H45B, C46A, H46B, C47A, H47A, N45, H45, N46,
 H46, C45, H45C, C46, H46C, C47, H47
 with sigma for 1-2 distances of 0.004 and sigma for 1-3 distances of 0.004
3. Others
 Sof(N45A)=Sof(H45A)=Sof(N46A)=Sof(H46A)=Sof(C45A)=Sof(H45B)=Sof(C46A)=
 Sof(H46B)=Sof(C47A)=Sof(H47A)=1-FVAR(1)
 Sof(N45)=Sof(H45)=Sof(N46)=Sof(H46)=Sof(C45)=Sof(H45C)=Sof(C46)=Sof(H46C)=
 Sof(C47)=Sof(H47)=FVAR(1)
 Fixed Sof: H1(0.5) H42(0.5)
4.a Secondary CH2 refined with riding coordinates:
 C9(H9A,H9B), C29(H29A,H29B)
4.b Aromatic/amide H refined with riding coordinates:
 C4(H4), C5(H5), C6(H6), C7(H7), C12(H12), C14(H14), C15(H15), C24(H24),
 C25(H25), C26(H26), C27(H27), C32(H32), C34(H34), C35(H35), N45A(H45A),
 N46A(H46A), C45A(H45B), C46A(H46B), C47A(H47A), N45(H45), C45(H45C), C46(H46C),
  C47(H47), N42(H42), C41(H41A), C42(H42A), C43(H43)
;
_olex2_diffrn_ambient_temperature_device 'Oxford Cryosystems'
_olex2_exptl_crystal_mounting_method 'The crystal was mounted on a MITIGEN holder with oil'
_olex2_submission_original_sample_id L3-85-C2
_olex2_submission_special_instructions 'No special instructions were received'
_oxdiff_exptl_absorpt_empirical_details
;
Empirical correction (ABSPACK) includes:
- Absorption correction using spherical harmonics
- Frame scaling
- Detector area scaling
;
_oxdiff_exptl_absorpt_empirical_full_max 4.262
_oxdiff_exptl_absorpt_empirical_full_min 0.442

loop_
_space_group_symop_id
_space_group_symop_operation_xyz
1 'x, y, z'
2 '-x, -y, -z'

loop_
_atom_site_label
_atom_site_type_symbol
_atom_site_fract_x
_atom_site_fract_y
_atom_site_fract_z
_atom_site_U_iso_or_equiv
_atom_site_adp_type
_atom_site_occupancy
_atom_site_site_symmetry_order
_atom_site_calc_flag
_atom_site_refinement_flags_posn
_atom_site_refinement_flags_adp
_atom_site_refinement_flags_occupancy
_atom_site_disorder_assembly
_atom_site_disorder_group
Cl1 Cl 0.58701(7) 0.39131(6) 0.67596(5) 0.04254(19) Uani 1 1 d . . . . .
Cl2 Cl 1.05944(8) 0.32425(7) 0.44170(5) 0.0482(2) Uani 1 1 d . . . . .
O1 O 0.9392(2) 0.02005(15) 0.94053(12) 0.0410(5) Uani 1 1 d . . . . .
H1 H 0.983(8) 0.003(7) 0.982(4) 0.05(2) Uiso 0.5 1 d . . P . .
O2 O 0.9511(3) -0.18123(17) 0.92856(14) 0.0585(6) Uani 1 1 d . . . . .
N1 N 0.6974(2) 0.02455(18) 0.77140(13) 0.0302(5) Uani 1 1 d . . . . .
N2 N 0.7755(2) 0.04493(18) 0.82593(12) 0.0297(5) Uani 1 1 d . . . . .
C1 C 0.9111(3) -0.0784(2) 0.90983(16) 0.0362(6) Uani 1 1 d . . . . .
C2 C 0.8259(2) -0.0636(2) 0.84735(15) 0.0283(5) Uani 1 1 d . . . . .
C3 C 0.7814(2) -0.1582(2) 0.80539(15) 0.0301(5) Uani 1 1 d . . . . .
C4 C 0.7997(3) -0.2856(2) 0.80458(16) 0.0343(6) Uani 1 1 d . . . . .
H4 H 0.8559 -0.3284 0.8370 0.041 Uiso 1 1 calc R . . . .
C5 C 0.7342(3) -0.3470(2) 0.75576(18) 0.0409(7) Uani 1 1 d . . . . .
H5 H 0.7450 -0.4335 0.7546 0.049 Uiso 1 1 calc R . . . .
C6 C 0.6518(3) -0.2839(3) 0.7078(2) 0.0476(8) Uani 1 1 d . . . . .
H6 H 0.6073 -0.3292 0.6752 0.057 Uiso 1 1 calc R . . . .
C7 C 0.6328(3) -0.1594(3) 0.70585(18) 0.0424(7) Uani 1 1 d . . . . .
H7 H 0.5780 -0.1173 0.6723 0.051 Uiso 1 1 calc R . . . .
C8 C 0.6995(3) -0.0974(2) 0.75669(16) 0.0320(5) Uani 1 1 d . . . . .
C9 C 0.6384(3) 0.1263(2) 0.73092(16) 0.0343(6) Uani 1 1 d . . . . .
H9A H 0.6032 0.1918 0.7725 0.041 Uiso 1 1 calc R . . . .
H9B H 0.5597 0.1005 0.7111 0.041 Uiso 1 1 calc R . . . .
C10 C 0.7419(2) 0.1758(2) 0.65646(15) 0.0279(5) Uani 1 1 d . . . . .
C11 C 0.7274(2) 0.2948(2) 0.62790(16) 0.0306(5) Uani 1 1 d . . . . .
C12 C 0.8232(3) 0.3424(2) 0.56208(17) 0.0346(6) Uani 1 1 d . . . . .
H12 H 0.8112 0.4245 0.5439 0.042 Uiso 1 1 calc R . . . .
C13 C 0.9356(3) 0.2680(2) 0.52384(16) 0.0350(6) Uani 1 1 d . . . . .
C14 C 0.9537(3) 0.1487(2) 0.54922(16) 0.0352(6) Uani 1 1 d . . . . .
H14 H 1.0319 0.0980 0.5218 0.042 Uiso 1 1 calc R . . . .
C15 C 0.8566(3) 0.1037(2) 0.61510(16) 0.0329(6) Uani 1 1 d . . . . .
H15 H 0.8688 0.0213 0.6325 0.039 Uiso 1 1 calc R . . . .
Cl21 Cl 0.15140(7) 0.94564(6) 0.64950(5) 0.0467(2) Uani 1 1 d . . . . .
Cl22 Cl 0.61056(7) 0.80941(6) 0.41656(4) 0.04354(19) Uani 1 1 d . . . . .
O21 O 0.4978(2) 0.51240(16) 0.88449(12) 0.0411(5) Uani 1 1 d . . . . .
O22 O 0.4457(2) 0.31832(16) 0.89043(12) 0.0451(5) Uani 1 1 d . . . . .
N21 N 0.1950(2) 0.57676(18) 0.75854(13) 0.0307(5) Uani 1 1 d . . . . .
N22 N 0.2993(2) 0.57535(18) 0.79871(13) 0.0315(5) Uani 1 1 d . . . . .
C21 C 0.4286(3) 0.4268(2) 0.87043(16) 0.0360(6) Uani 1 1 d . . . . .
C22 C 0.3188(3) 0.4623(2) 0.82482(15) 0.0311(5) Uani 1 1 d . . . . .
C23 C 0.2271(3) 0.3864(2) 0.80129(15) 0.0306(5) Uani 1 1 d . . . . .
C24 C 0.2009(3) 0.2631(2) 0.81251(17) 0.0399(6) Uani 1 1 d . . . . .
H24 H 0.2520 0.2091 0.8423 0.048 Uiso 1 1 calc R . . . .
C25 C 0.0997(3) 0.2227(2) 0.77946(18) 0.0443(7) Uani 1 1 d . . . . .
H25 H 0.0802 0.1398 0.7868 0.053 Uiso 1 1 calc R . . . .
C26 C 0.0251(3) 0.3015(2) 0.73526(18) 0.0424(7) Uani 1 1 d . . . . .
H26 H -0.0435 0.2700 0.7127 0.051 Uiso 1 1 calc R . . . .
C27 C 0.0466(3) 0.4228(2) 0.72295(17) 0.0377(6) Uani 1 1 d . . . . .
H27 H -0.0048 0.4759 0.6928 0.045 Uiso 1 1 calc R . . . .
C28 C 0.1495(3) 0.4634(2) 0.75793(15) 0.0302(5) Uani 1 1 d . . . . .
C29 C 0.1592(3) 0.6865(2) 0.71602(17) 0.0332(6) Uani 1 1 d . . . . .
H29A H 0.1411 0.7551 0.7560 0.040 Uiso 1 1 calc R . . . .
H29B H 0.0738 0.6773 0.6976 0.040 Uiso 1 1 calc R . . . .
C30 C 0.2713(2) 0.7161(2) 0.64016(15) 0.0285(5) Uani 1 1 d . . . . .
C31 C 0.2763(3) 0.8328(2) 0.60509(17) 0.0321(6) Uani 1 1 d . . . . .
C32 C 0.3783(3) 0.8632(2) 0.53641(16) 0.0345(6) Uani 1 1 d . . . . .
H32 H 0.3787 0.9435 0.5136 0.041 Uiso 1 1 calc R . . . .
C33 C 0.4797(3) 0.7740(2) 0.50180(16) 0.0330(6) Uani 1 1 d . . . . .
C34 C 0.4784(3) 0.6572(2) 0.53442(16) 0.0335(6) Uani 1 1 d . . . . .
H34 H 0.5485 0.5965 0.5103 0.040 Uiso 1 1 calc R . . . .
C35 C 0.3743(3) 0.6291(2) 0.60248(16) 0.0318(6) Uani 1 1 d . . . . .
H35 H 0.3732 0.5481 0.6241 0.038 Uiso 1 1 calc R . . . .
N45A N 0.7297(15) 0.4248(12) 0.9313(11) 0.025(2) Uani 0.495(7) 1 d . U P A 2
H45A H 0.6648 0.4511 0.9057 0.030 Uiso 0.495(7) 1 calc R U P A 2
N46A N 0.8760(7) 0.3053(6) 0.9805(5) 0.0332(18) Uani 0.495(7) 1 d . U P A 2
H46A H 0.9245 0.2400 0.9930 0.040 Uiso 0.495(7) 1 calc R U P A 2
C45A C 0.7817(8) 0.3067(6) 0.9365(4) 0.0324(14) Uani 0.495(7) 1 d . U P A 2
H45B H 0.7547 0.2380 0.9127 0.039 Uiso 0.495(7) 1 calc R U P A 2
C46A C 0.8863(5) 0.4218(6) 1.0037(4) 0.0342(15) Uani 0.495(7) 1 d . U P A 2
H46B H 0.9464 0.4464 1.0358 0.041 Uiso 0.495(7) 1 calc R U P A 2
C47A C 0.7969(10) 0.4937(7) 0.9731(6) 0.0330(18) Uani 0.495(7) 1 d . U P A 2
H47A H 0.7822 0.5796 0.9793 0.040 Uiso 0.495(7) 1 calc R U P A 2
N45 N 0.2908(17) 0.5925(13) 0.0729(12) 0.028(2) Uani 0.505(7) 1 d . U P A 1
H45 H 0.3603 0.5469 0.0846 0.033 Uiso 0.505(7) 1 calc R U P A 1
N46 N 0.1541(5) 0.7457(5) 0.0624(3) 0.0289(14) Uani 0.505(7) 1 d . U P A 1
H46 H 0.113(6) 0.822(6) 0.062(4) 0.045(17) Uiso 0.505(7) 1 d . U P A 1
C45 C 0.2659(6) 0.7048(5) 0.0882(4) 0.0292(13) Uani 0.505(7) 1 d . U P A 1
H45C H 0.3185 0.7525 0.1139 0.035 Uiso 0.505(7) 1 calc R U P A 1
C46 C 0.1085(8) 0.6499(7) 0.0273(6) 0.0288(17) Uani 0.505(7) 1 d . U P A 1
H46C H 0.0320 0.6527 0.0025 0.035 Uiso 0.505(7) 1 calc R U P A 1
C47 C 0.1947(9) 0.5510(7) 0.0354(6) 0.0292(17) Uani 0.505(7) 1 d . U P A 1
H47 H 0.1898 0.4700 0.0187 0.035 Uiso 0.505(7) 1 calc R U P A 1
N41 N 0.5749(2) 0.2399(2) 0.10648(14) 0.0364(5) Uani 1 1 d . . . . .
H41 H 0.565(4) 0.321(3) 0.117(2) 0.080(12) Uiso 1 1 d . . . . .
N42 N 0.5451(2) 0.07398(19) 0.04684(14) 0.0390(5) Uani 1 1 d . . . . .
H42 H 0.5153 0.0230 0.0163 0.047 Uiso 0.5 1 calc R . P . .
C41 C 0.5106(3) 0.1921(2) 0.05435(15) 0.0314(5) Uani 1 1 d . . . . .
H41A H 0.4487 0.2366 0.0265 0.038 Uiso 1 1 calc R . . . .
C42 C 0.6362(4) 0.0467(3) 0.0958(2) 0.0562(9) Uani 1 1 d . . . . .
H42A H 0.6799 -0.0316 0.1027 0.067 Uiso 1 1 calc R . . . .
C43 C 0.6539(4) 0.1500(3) 0.1332(2) 0.0544(8) Uani 1 1 d . . . . .
H43 H 0.7113 0.1575 0.1710 0.065 Uiso 1 1 calc R . . . .

loop_
_atom_site_aniso_label
_atom_site_aniso_U_11
_atom_site_aniso_U_22
_atom_site_aniso_U_33
_atom_site_aniso_U_23
_atom_site_aniso_U_13
_atom_site_aniso_U_12
Cl1 0.0412(4) 0.0312(3) 0.0581(4) -0.0159(3) -0.0190(3) 0.0066(3)
Cl2 0.0478(4) 0.0451(4) 0.0522(4) 0.0148(3) -0.0116(3) -0.0123(3)
O1 0.0637(13) 0.0235(9) 0.0487(12) 0.0022(8) -0.0362(11) -0.0125(8)
O2 0.0980(18) 0.0243(10) 0.0737(15) 0.0005(9) -0.0600(14) -0.0068(10)
N1 0.0291(11) 0.0344(11) 0.0329(11) 0.0003(9) -0.0158(9) -0.0098(9)
N2 0.0331(11) 0.0295(11) 0.0326(11) 0.0017(8) -0.0166(9) -0.0131(8)
C1 0.0554(17) 0.0238(12) 0.0365(14) 0.0001(10) -0.0228(13) -0.0100(11)
C2 0.0310(13) 0.0255(12) 0.0316(13) 0.0022(9) -0.0103(10) -0.0125(10)
C3 0.0276(13) 0.0319(13) 0.0327(13) -0.0032(10) -0.0058(10) -0.0157(10)
C4 0.0316(14) 0.0313(13) 0.0389(14) -0.0061(11) -0.0019(11) -0.0117(10)
C5 0.0331(14) 0.0345(14) 0.0544(17) -0.0192(12) -0.0033(13) -0.0121(11)
C6 0.0368(16) 0.0510(18) 0.0596(19) -0.0288(15) -0.0138(14) -0.0112(13)
C7 0.0308(14) 0.0546(18) 0.0466(16) -0.0189(13) -0.0151(12) -0.0063(12)
C8 0.0310(13) 0.0354(14) 0.0332(13) -0.0068(10) -0.0101(11) -0.0123(10)
C9 0.0322(14) 0.0412(15) 0.0331(14) -0.0015(11) -0.0143(11) -0.0038(11)
C10 0.0307(13) 0.0260(12) 0.0313(13) -0.0038(9) -0.0152(10) -0.0024(10)
C11 0.0314(13) 0.0250(12) 0.0404(14) -0.0102(10) -0.0184(11) 0.0009(10)
C12 0.0411(15) 0.0213(12) 0.0480(16) 0.0003(11) -0.0227(13) -0.0048(10)
C13 0.0393(15) 0.0326(14) 0.0368(14) 0.0029(11) -0.0148(12) -0.0081(11)
C14 0.0388(15) 0.0272(13) 0.0386(15) -0.0009(10) -0.0082(12) -0.0001(10)
C15 0.0370(14) 0.0257(12) 0.0373(14) 0.0007(10) -0.0121(11) -0.0016(10)
Cl21 0.0427(4) 0.0237(3) 0.0701(5) 0.0026(3) -0.0082(3) 0.0017(3)
Cl22 0.0471(4) 0.0382(4) 0.0460(4) -0.0017(3) -0.0073(3) -0.0172(3)
O21 0.0520(12) 0.0311(10) 0.0502(11) 0.0039(8) -0.0296(10) -0.0104(8)
O22 0.0633(13) 0.0300(10) 0.0510(12) 0.0070(8) -0.0309(10) -0.0072(9)
N21 0.0321(11) 0.0245(10) 0.0396(12) 0.0034(8) -0.0152(9) -0.0082(8)
N22 0.0369(12) 0.0266(11) 0.0354(12) 0.0029(8) -0.0154(9) -0.0076(9)
C21 0.0474(16) 0.0303(14) 0.0355(14) 0.0029(11) -0.0189(12) -0.0075(11)
C22 0.0397(14) 0.0241(12) 0.0314(13) 0.0014(10) -0.0107(11) -0.0074(10)
C23 0.0342(14) 0.0261(12) 0.0317(13) -0.0009(10) -0.0070(11) -0.0062(10)
C24 0.0532(17) 0.0264(13) 0.0420(16) 0.0026(11) -0.0131(13) -0.0098(12)
C25 0.0570(18) 0.0293(14) 0.0497(17) 0.0010(12) -0.0133(14) -0.0194(13)
C26 0.0417(16) 0.0367(15) 0.0532(17) -0.0035(12) -0.0147(14) -0.0163(12)
C27 0.0340(14) 0.0364(14) 0.0456(16) -0.0005(12) -0.0135(12) -0.0073(11)
C28 0.0324(13) 0.0247(12) 0.0336(13) -0.0023(10) -0.0058(11) -0.0081(10)
C29 0.0326(14) 0.0264(13) 0.0446(15) 0.0010(11) -0.0166(12) -0.0039(10)
C30 0.0323(13) 0.0213(11) 0.0375(14) -0.0008(10) -0.0176(11) -0.0070(9)
C31 0.0323(13) 0.0221(12) 0.0461(15) -0.0022(10) -0.0164(12) -0.0051(10)
C32 0.0422(15) 0.0216(12) 0.0452(15) 0.0023(10) -0.0185(12) -0.0112(10)
C33 0.0373(14) 0.0286(13) 0.0395(14) -0.0027(10) -0.0179(12) -0.0130(11)
C34 0.0372(14) 0.0272(13) 0.0390(14) -0.0046(10) -0.0141(12) -0.0029(10)
C35 0.0392(14) 0.0219(12) 0.0391(14) -0.0008(10) -0.0175(12) -0.0050(10)
N45A 0.027(5) 0.016(4) 0.031(4) 0.000(3) -0.006(3) 0.000(3)
N46A 0.033(3) 0.022(3) 0.049(4) 0.004(3) -0.019(2) -0.005(2)
C45A 0.031(4) 0.028(3) 0.041(3) 0.001(2) -0.010(3) -0.012(2)
C46A 0.034(3) 0.029(3) 0.044(3) 0.004(2) -0.017(2) -0.007(2)
C47A 0.039(3) 0.026(4) 0.037(4) -0.001(3) -0.014(3) -0.005(3)
N45 0.029(4) 0.025(4) 0.033(4) -0.001(3) -0.013(3) -0.012(3)
N46 0.030(3) 0.021(3) 0.038(3) 0.002(2) -0.011(2) -0.0052(19)
C45 0.029(3) 0.024(2) 0.038(3) 0.001(2) -0.011(2) -0.009(2)
C46 0.024(3) 0.024(4) 0.042(4) -0.006(3) -0.013(2) -0.006(3)
C47 0.033(3) 0.022(3) 0.036(3) -0.002(3) -0.011(3) -0.013(3)
N41 0.0444(13) 0.0286(12) 0.0378(13) -0.0042(9) -0.0100(10) -0.0088(10)
N42 0.0536(14) 0.0247(11) 0.0380(13) -0.0028(9) -0.0086(11) -0.0048(10)
C41 0.0378(14) 0.0243(12) 0.0328(13) -0.0003(10) -0.0079(11) -0.0079(10)
C42 0.078(2) 0.0332(16) 0.058(2) 0.0038(14) -0.0249(18) 0.0127(15)
C43 0.070(2) 0.0497(19) 0.0520(19) 0.0005(15) -0.0327(17) -0.0040(16)

loop_
_atom_type_symbol
_atom_type_description
_atom_type_scat_dispersion_real
_atom_type_scat_dispersion_imag
_atom_type_scat_source
C C 0.0033 0.0016 'International Tables Vol C Tables 4.2.6.8 and 6.1.1.4'
H H 0.0000 0.0000 'International Tables Vol C Tables 4.2.6.8 and 6.1.1.4'
Cl Cl 0.1484 0.1585 'International Tables Vol C Tables 4.2.6.8 and 6.1.1.4'
N N 0.0061 0.0033 'International Tables Vol C Tables 4.2.6.8 and 6.1.1.4'
O O 0.0106 0.0060 'International Tables Vol C Tables 4.2.6.8 and 6.1.1.4'

loop_
_geom_angle_atom_site_label_1
_geom_angle_atom_site_label_2
_geom_angle_atom_site_label_3
_geom_angle
C1 O1 H1 111(5)
N2 N1 C8 111.18(19)
N2 N1 C9 119.51(19)
C8 N1 C9 128.9(2)
C2 N2 N1 106.51(18)
O1 C1 C2 116.7(2)
O2 C1 O1 124.4(2)
O2 C1 C2 118.9(2)
N2 C2 C1 122.2(2)
N2 C2 C3 110.9(2)
C3 C2 C1 126.9(2)
C4 C3 C2 135.8(2)
C8 C3 C2 104.5(2)
C8 C3 C4 119.7(2)
C3 C4 H4 120.8
C5 C4 C3 118.3(3)
C5 C4 H4 120.8
C4 C5 H5 119.6
C4 C5 C6 120.9(3)
C6 C5 H5 119.6
C5 C6 H6 118.7
C7 C6 C5 122.7(2)
C7 C6 H6 118.7
C6 C7 H7 122.0
C6 C7 C8 115.9(3)
C8 C7 H7 122.0
N1 C8 C3 106.93(19)
N1 C8 C7 130.5(2)
C3 C8 C7 122.5(2)
N1 C9 H9A 109.2
N1 C9 H9B 109.2
N1 C9 C10 112.2(2)
H9A C9 H9B 107.9
C10 C9 H9A 109.2
C10 C9 H9B 109.2
C11 C10 C9 121.9(2)
C11 C10 C15 117.1(2)
C15 C10 C9 121.0(2)
C10 C11 Cl1 120.1(2)
C12 C11 Cl1 117.33(19)
C12 C11 C10 122.5(2)
C11 C12 H12 120.9
C13 C12 C11 118.2(2)
C13 C12 H12 120.9
C12 C13 Cl2 119.8(2)
C12 C13 C14 121.4(2)
C14 C13 Cl2 118.8(2)
C13 C14 H14 120.4
C13 C14 C15 119.1(2)
C15 C14 H14 120.4
C10 C15 H15 119.2
C14 C15 C10 121.6(2)
C14 C15 H15 119.2
N22 N21 C28 111.43(19)
N22 N21 C29 118.88(18)
C28 N21 C29 129.3(2)
C22 N22 N21 106.23(19)
O21 C21 C22 116.2(2)
O22 C21 O21 125.9(2)
O22 C21 C22 117.9(2)
N22 C22 C21 120.8(2)
N22 C22 C23 111.2(2)
C23 C22 C21 128.0(2)
C24 C23 C22 135.9(2)
C28 C23 C22 104.7(2)
C28 C23 C24 119.4(2)
C23 C24 H24 120.8
C25 C24 C23 118.4(3)
C25 C24 H24 120.8
C24 C25 H25 119.5
C24 C25 C26 121.0(2)
C26 C25 H25 119.5
C25 C26 H26 118.6
C27 C26 C25 122.7(2)
C27 C26 H26 118.6
C26 C27 H27 122.1
C26 C27 C28 115.7(2)
C28 C27 H27 122.1
N21 C28 C23 106.4(2)
N21 C28 C27 130.8(2)
C23 C28 C27 122.8(2)
N21 C29 H29A 109.1
N21 C29 H29B 109.1
N21 C29 C30 112.3(2)
H29A C29 H29B 107.9
C30 C29 H29A 109.1
C30 C29 H29B 109.1
C31 C30 C29 121.2(2)
C35 C30 C29 122.0(2)
C35 C30 C31 116.8(2)
C30 C31 Cl21 119.1(2)
C32 C31 Cl21 118.25(19)
C32 C31 C30 122.7(2)
C31 C32 H32 120.8
C33 C32 C31 118.4(2)
C33 C32 H32 120.8
C32 C33 Cl22 119.70(19)
C34 C33 Cl22 119.5(2)
C34 C33 C32 120.8(2)
C33 C34 H34 120.2
C33 C34 C35 119.5(2)
C35 C34 H34 120.2
C30 C35 H35 119.1
C34 C35 C30 121.8(2)
C34 C35 H35 119.1
C45A N45A H45A 126.4
C47A N45A H45A 126.4
C47A N45A C45A 107.1(10)
C45A N46A H46A 125.5
C45A N46A C46A 109.1(6)
C46A N46A H46A 125.5
N45A C45A H45B 126.1
N46A C45A N45A 107.7(7)
N46A C45A H45B 126.1
N46A C46A H46B 126.4
C47A C46A N46A 107.2(6)
C47A C46A H46B 126.4
N45A C47A H47A 125.6
C46A C47A N45A 108.9(8)
C46A C47A H47A 125.6
C45 N45 H45 124.5
C45 N45 C47 110.9(12)
C47 N45 H45 124.5
C45 N46 H46 130(4)
C45 N46 C46 108.2(6)
C46 N46 H46 121(4)
N45 C45 N46 109.0(8)
N45 C45 H45C 125.5
N46 C45 H45C 125.5
N46 C46 H46C 126.8
C47 C46 N46 106.3(7)
C47 C46 H46C 126.8
N45 C47 H47 127.2
C46 C47 N45 105.5(9)
C46 C47 H47 127.2
C41 N41 H41 122(2)
C41 N41 C43 108.0(2)
C43 N41 H41 130(2)
C41 N42 H42 126.8
C41 N42 C42 106.4(2)
C42 N42 H42 126.8
N41 C41 H41A 124.9
N42 C41 N41 110.3(2)
N42 C41 H41A 124.9
N42 C42 H42A 125.7
C43 C42 N42 108.5(3)
C43 C42 H42A 125.7
N41 C43 C42 106.8(3)
N41 C43 H43 126.6
C42 C43 H43 126.6

loop_
_geom_bond_atom_site_label_1
_geom_bond_atom_site_label_2
_geom_bond_distance
Cl1 C11 1.733(3)
Cl2 C13 1.739(3)
O1 H1 0.90(6)
O1 C1 1.290(3)
O2 C1 1.224(3)
N1 N2 1.355(3)
N1 C8 1.371(3)
N1 C9 1.439(3)
N2 C2 1.328(3)
C1 C2 1.478(3)
C2 C3 1.425(3)
C3 C4 1.401(3)
C3 C8 1.394(4)
C4 H4 0.9500
C4 C5 1.375(3)
C5 H5 0.9500
C5 C6 1.400(4)
C6 H6 0.9500
C6 C7 1.370(4)
C7 H7 0.9500
C7 C8 1.410(3)
C9 H9A 0.9900
C9 H9B 0.9900
C9 C10 1.522(3)
C10 C11 1.386(3)
C10 C15 1.386(3)
C11 C12 1.385(4)
C12 H12 0.9500
C12 C13 1.369(4)
C13 C14 1.377(3)
C14 H14 0.9500
C14 C15 1.381(4)
C15 H15 0.9500
Cl21 C31 1.732(3)
Cl22 C33 1.734(3)
O21 C21 1.278(3)
O22 C21 1.238(3)
N21 N22 1.362(3)
N21 C28 1.369(3)
N21 C29 1.438(3)
N22 C22 1.318(3)
C21 C22 1.493(3)
C22 C23 1.423(3)
C23 C24 1.405(3)
C23 C28 1.393(3)
C24 H24 0.9500
C24 C25 1.372(4)
C25 H25 0.9500
C25 C26 1.394(4)
C26 H26 0.9500
C26 C27 1.375(4)
C27 H27 0.9500
C27 C28 1.406(3)
C29 H29A 0.9900
C29 H29B 0.9900
C29 C30 1.512(4)
C30 C31 1.392(3)
C30 C35 1.390(3)
C31 C32 1.383(4)
C32 H32 0.9500
C32 C33 1.382(4)
C33 C34 1.378(3)
C34 H34 0.9500
C34 C35 1.381(4)
C35 H35 0.9500
N45A H45A 0.8800
N45A C45A 1.368(16)
N45A C47A 1.358(12)
N46A H46A 0.8800
N46A C45A 1.319(10)
N46A C46A 1.370(7)
C45A H45B 0.9500
C46A H46B 0.9500
C46A C47A 1.324(10)
C47A H47A 0.9500
N45 H45 0.8800
N45 C45 1.263(16)
N45 C47 1.377(11)
N46 H46 0.90(6)
N46 C45 1.331(8)
N46 C46 1.379(8)
C45 H45C 0.9500
C46 H46C 0.9500
C46 C47 1.356(12)
C47 H47 0.9500
N41 H41 0.91(4)
N41 C41 1.331(3)
N41 C43 1.343(4)
N42 H42 0.8800
N42 C41 1.320(3)
N42 C42 1.362(4)
C41 H41A 0.9500
C42 H42A 0.9500
C42 C43 1.353(4)
C43 H43 0.9500

loop_
_geom_hbond_atom_site_label_D
_geom_hbond_atom_site_label_H
_geom_hbond_atom_site_label_A
_geom_hbond_distance_DH
_geom_hbond_distance_HA
_geom_hbond_distance_DA
_geom_hbond_angle_DHA
_geom_hbond_site_symmetry_A
O1 H1 O1 0.90(6) 1.64(6) 2.539(4) 177(8) 2_757
C9 H9A O22 0.99 2.55 3.499(3) 161.2 .
N41 H41 O21 0.91(4) 1.89(4) 2.763(3) 160(3) 2_666
N41 H41 N22 0.91(4) 2.51(4) 3.119(3) 124(3) 2_666
N42 H42 N42 0.88 1.75 2.627(4) 177.9 2_655
C41 H41A O22 0.95 2.38 3.158(3) 139.0 1_554
